data_4513100
loop_
_publ_author_name
'Xu, Bing'
'Chen, Qing'
'Hu, Huai-Ming'
'An, Ran'
'Wang, Xiaofang'
'Xue, Ganglin'

_publ_section_title
;
 Hydrothermal Syntheses, Crystal Structures, and Luminescence Properties
 of Lanthanide-Based Coordination Polymers Constructed by Sulfonate
 Functionalized Imidazophenanthroline Derivative Ligand
;
_journal_issue 5
_journal_name_full 'Crystal Growth &amp; Design'
_journal_page_first 2318
_journal_paper_doi 10.1021/acs.cgd.5b00117
_journal_volume 15
_journal_year 2015
_chemical_formula_sum 'C22 H13 La N4 O11 S2'
_chemical_formula_weight 712.39
_chemical_name_systematic
; 
 ? 
;
_space_group_IT_number 14
_symmetry_cell_setting monoclinic
_symmetry_space_group_name_Hall '-P 2yn'
_symmetry_space_group_name_H-M 'P 1 21/n 1'
_atom_sites_solution_hydrogens geom
_atom_sites_solution_primary direct
_atom_sites_solution_secondary difmap
_audit_creation_method SHELXL-97
_cell_angle_alpha 90.00
_cell_angle_beta 106.3600(10)
_cell_angle_gamma 90.00
_cell_formula_units_Z 4
_cell_length_a 9.7714(8)
_cell_length_b 22.9583(17)
_cell_length_c 11.5707(9)
_cell_measurement_reflns_used 6856
_cell_measurement_temperature 296(2)
_cell_measurement_theta_max 26.41
_cell_measurement_theta_min 2.35
_cell_volume 2490.6(3)
_computing_cell_refinement 'Bruker SAINT'
_computing_data_collection 'Bruker APEX2'
_computing_data_reduction 'Bruker SAINT'
_computing_molecular_graphics 'Bruker SHELXTL'
_computing_publication_material 'Bruker SHELXTL'
_computing_structure_refinement 'SHELXL-97 (Sheldrick, 2008)'
_computing_structure_solution 'SHELXS-97 (Sheldrick, 2008)'
_diffrn_ambient_temperature 296(2)
_diffrn_measured_fraction_theta_full 0.992
_diffrn_measured_fraction_theta_max 0.992
_diffrn_measurement_device_type 'Bruker APEX-II CCD'
_diffrn_measurement_method '\f and \w scans'
_diffrn_radiation_monochromator graphite
_diffrn_radiation_source 'fine-focus sealed tube'
_diffrn_radiation_type MoK\a
_diffrn_radiation_wavelength 0.71073
_diffrn_reflns_av_R_equivalents 0.0288
_diffrn_reflns_av_sigmaI/netI 0.0342
_diffrn_reflns_limit_h_max 11
_diffrn_reflns_limit_h_min -12
_diffrn_reflns_limit_k_max 24
_diffrn_reflns_limit_k_min -28
_diffrn_reflns_limit_l_max 14
_diffrn_reflns_limit_l_min -12
_diffrn_reflns_number 13445
_diffrn_reflns_theta_full 26.42
_diffrn_reflns_theta_max 26.42
_diffrn_reflns_theta_min 1.77
_exptl_absorpt_coefficient_mu 1.953
_exptl_absorpt_correction_T_max 0.567
_exptl_absorpt_correction_T_min 0.478
_exptl_absorpt_correction_type multi-scan
_exptl_absorpt_process_details sadabs
_exptl_crystal_colour colorless
_exptl_crystal_density_diffrn 1.900
_exptl_crystal_density_method 'not measured'
_exptl_crystal_description block
_exptl_crystal_F_000 1400
_exptl_crystal_size_max 0.14
_exptl_crystal_size_mid 0.12
_exptl_crystal_size_min 0.10
_refine_diff_density_max 2.769
_refine_diff_density_min -0.890
_refine_diff_density_rms 0.118
_refine_ls_extinction_method none
_refine_ls_goodness_of_fit_ref 1.021
_refine_ls_hydrogen_treatment mixed
_refine_ls_matrix_type full
_refine_ls_number_parameters 368
_refine_ls_number_reflns 5081
_refine_ls_number_restraints 4
_refine_ls_restrained_S_all 1.021
_refine_ls_R_factor_all 0.0385
_refine_ls_R_factor_gt 0.0346
_refine_ls_shift/su_max 0.005
_refine_ls_shift/su_mean 0.001
_refine_ls_structure_factor_coef Fsqd
_refine_ls_weighting_details 'calc w=1/[\s^2^(Fo^2^)+(0.1000P)^2^+0.0000P] where P=(Fo^2^+2Fc^2^)/3'
_refine_ls_weighting_scheme calc
_refine_ls_wR_factor_gt 0.1206
_refine_ls_wR_factor_ref 0.1257
_reflns_number_gt 4619
_reflns_number_total 5081
_reflns_threshold_expression >2sigma(I)
_cod_data_source_file cg5b00117_si_009.cif
_cod_data_source_block 1
_cod_depositor_comments
;
The following automatic conversions were performed:

'_symmetry_cell_setting' value 'Monoclinic' changed to 'monoclinic'
according to
/usr/data/users/saulius/crontab/automatic-downloads/current/ACS/lib/dictionaries/cif_core.dic
dictionary named 'cif_core.dic' version 2.4.2 from 2011-04-26.

Automatic conversion script
Id: cif_fix_values 3271 2015-04-21 07:52:19Z andrius 
;
_cod_original_sg_symbol_H-M 'P2(1)/n  '
_cod_database_code 4513100

loop_
_symmetry_equiv_pos_as_xyz
'x, y, z'
'-x+1/2, y+1/2, -z+1/2'
'-x, -y, -z'
'x-1/2, -y-1/2, z-1/2'

loop_
_atom_site_label
_atom_site_type_symbol
_atom_site_fract_x
_atom_site_fract_y
_atom_site_fract_z
_atom_site_U_iso_or_equiv
_atom_site_adp_type
_atom_site_occupancy
_atom_site_symmetry_multiplicity
_atom_site_calc_flag
_atom_site_refinement_flags
La1 La -0.41089(2) 0.554721(9) 0.657019(17) 0.01793(12) Uani 1 1 d .
S1 S 0.83664(9) 0.89372(4) 0.87462(8) 0.0211(2) Uani 1 1 d .
S2 S 0.31459(11) 0.86189(5) 0.56403(10) 0.0387(3) Uani 1 1 d .
N1 N -0.1258(3) 0.57342(14) 0.7353(3) 0.0233(7) Uani 1 1 d .
N2 N -0.2946(3) 0.66115(14) 0.6175(3) 0.0253(7) Uani 1 1 d .
N3 N 0.2853(3) 0.70425(14) 0.7811(3) 0.0255(7) Uani 1 1 d .
N4 N 0.1479(3) 0.77876(14) 0.6992(3) 0.0284(7) Uani 1 1 d .
H4 H 0.1237 0.8134 0.6729 0.034 Uiso 1 1 calc R
O1 O 0.8014(3) 0.95237(11) 0.8270(3) 0.0266(6) Uani 1 1 d .
O2 O 0.8876(3) 0.89352(12) 1.0064(2) 0.0259(6) Uani 1 1 d .
O3 O 0.9276(3) 0.86262(14) 0.8178(3) 0.0354(7) Uani 1 1 d .
O4 O 0.2779(5) 0.81189(17) 0.4886(3) 0.0656(12) Uani 1 1 d .
O5 O 0.1943(4) 0.88453(17) 0.6028(4) 0.0643(12) Uani 1 1 d .
O6 O 0.3861(3) 0.90744(15) 0.5155(3) 0.0450(9) Uani 1 1 d .
O7 O -0.3926(3) 0.52631(12) 0.4575(2) 0.0246(6) Uani 1 1 d .
O8 O -0.3817(3) 0.49080(15) 0.2856(3) 0.0397(8) Uani 1 1 d .
C1 C -0.0431(4) 0.53063(18) 0.7949(4) 0.0313(9) Uani 1 1 d .
H1 H -0.0860 0.4957 0.8057 0.038 Uiso 1 1 calc R
C2 C 0.1030(4) 0.5355(2) 0.8413(4) 0.0327(10) Uani 1 1 d .
H2 H 0.1557 0.5045 0.8832 0.039 Uiso 1 1 calc R
C3 C 0.1707(4) 0.58615(18) 0.8255(4) 0.0296(9) Uani 1 1 d .
H3 H 0.2694 0.5896 0.8536 0.036 Uiso 1 1 calc R
C4 C 0.0869(4) 0.63220(16) 0.7661(3) 0.0230(8) Uani 1 1 d .
C5 C 0.1444(4) 0.68732(17) 0.7494(3) 0.0251(8) Uani 1 1 d .
C6 C 0.0584(4) 0.73297(17) 0.6979(4) 0.0266(8) Uani 1 1 d .
C7 C -0.0948(4) 0.72764(17) 0.6510(4) 0.0267(8) Uani 1 1 d .
C8 C -0.1867(4) 0.77195(18) 0.5925(4) 0.0317(9) Uani 1 1 d .
H8 H -0.1515 0.8088 0.5835 0.038 Uiso 1 1 calc R
C9 C -0.3284(4) 0.76023(18) 0.5489(4) 0.0324(9) Uani 1 1 d .
H9 H -0.3910 0.7889 0.5086 0.039 Uiso 1 1 calc R
C10 C -0.3791(4) 0.70505(18) 0.5650(4) 0.0323(9) Uani 1 1 d .
H10 H -0.4768 0.6984 0.5379 0.039 Uiso 1 1 calc R
C11 C -0.1521(4) 0.67187(16) 0.6620(3) 0.0212(7) Uani 1 1 d .
C12 C -0.0619(4) 0.62485(16) 0.7226(3) 0.0213(7) Uani 1 1 d .
C13 C 0.2816(4) 0.75925(17) 0.7496(4) 0.0251(8) Uani 1 1 d .
C14 C 0.4129(4) 0.79554(16) 0.7751(3) 0.0227(8) Uani 1 1 d .
C15 C 0.5190(4) 0.78255(18) 0.8792(4) 0.0328(9) Uani 1 1 d .
H15 H 0.5038 0.7528 0.9286 0.039 Uiso 1 1 calc R
C16 C 0.6476(4) 0.81259(18) 0.9122(4) 0.0311(9) Uani 1 1 d .
H16 H 0.7168 0.8033 0.9833 0.037 Uiso 1 1 calc R
C17 C 0.6716(4) 0.85637(16) 0.8386(3) 0.0234(8) Uani 1 1 d .
C18 C 0.5696(4) 0.86926(16) 0.7320(3) 0.0235(8) Uani 1 1 d .
H18 H 0.5876 0.8980 0.6814 0.028 Uiso 1 1 calc R
C19 C 0.4399(4) 0.83944(16) 0.6997(3) 0.0224(8) Uani 1 1 d .
C20 C -0.3251(4) 0.51867(18) 0.3803(3) 0.0258(8) Uani 1 1 d .
C21 C -0.1722(4) 0.5389(2) 0.4090(4) 0.0309(9) Uani 1 1 d .
H21A H -0.1598 0.5745 0.4560 0.037 Uiso 1 1 calc R
H21B H -0.1472 0.5467 0.3351 0.037 Uiso 1 1 calc R
C22 C -0.0764(4) 0.4912(2) 0.4804(4) 0.0305(9) Uani 1 1 d .
H22A H -0.1073 0.4817 0.5508 0.037 Uiso 1 1 calc R
H22B H -0.0864 0.4565 0.4310 0.037 Uiso 1 1 calc R
O9 O -0.3228(3) 0.52389(15) 0.8720(3) 0.0366(7) Uani 1 1 d D
H9A H -0.251(4) 0.540(2) 0.919(4) 0.044 Uiso 1 1 d D
H9B H -0.367(5) 0.4967(16) 0.898(4) 0.044 Uiso 1 1 d D
O10 O -0.4726(3) 0.63599(15) 0.7864(3) 0.0413(8) Uani 1 1 d D
H10A H -0.398(4) 0.628(2) 0.839(3) 0.050 Uiso 1 1 d D
H10B H -0.544(4) 0.657(2) 0.784(5) 0.050 Uiso 1 1 d D
O11 O 0.9214(6) 0.9170(2) 0.5907(5) 0.0891(15) Uiso 1 1 d .

loop_
_atom_site_aniso_label
_atom_site_aniso_U_11
_atom_site_aniso_U_22
_atom_site_aniso_U_33
_atom_site_aniso_U_23
_atom_site_aniso_U_13
_atom_site_aniso_U_12
La1 0.01253(16) 0.01922(17) 0.01974(17) -0.00050(7) 0.00081(10) -0.00026(7)
S1 0.0155(4) 0.0198(4) 0.0241(5) 0.0009(3) -0.0007(3) -0.0037(3)
S2 0.0273(6) 0.0368(6) 0.0379(6) 0.0140(5) -0.0136(5) -0.0101(4)
N1 0.0182(16) 0.0221(16) 0.0274(17) 0.0036(14) 0.0029(13) -0.0018(13)
N2 0.0167(16) 0.0224(16) 0.0332(18) 0.0014(14) 0.0011(13) -0.0019(12)
N3 0.0180(15) 0.0232(16) 0.0326(18) -0.0001(13) 0.0026(13) -0.0062(13)
N4 0.0174(16) 0.0237(17) 0.040(2) 0.0044(14) 0.0016(14) -0.0032(13)
O1 0.0229(15) 0.0203(14) 0.0311(16) 0.0024(11) -0.0012(12) -0.0067(10)
O2 0.0193(13) 0.0272(14) 0.0257(14) 0.0042(11) -0.0029(11) -0.0068(11)
O3 0.0307(17) 0.0345(18) 0.0429(17) -0.0055(14) 0.0134(14) -0.0022(13)
O4 0.084(3) 0.056(2) 0.038(2) -0.0054(17) -0.0132(19) -0.032(2)
O5 0.0283(18) 0.061(2) 0.099(3) 0.041(2) 0.0106(19) 0.0119(17)
O6 0.0338(17) 0.047(2) 0.0431(19) 0.0227(16) -0.0077(14) -0.0097(15)
O7 0.0203(13) 0.0279(14) 0.0282(14) 0.0012(11) 0.0110(11) 0.0032(11)
O8 0.0253(16) 0.060(2) 0.0334(17) -0.0101(15) 0.0073(13) -0.0137(14)
C1 0.025(2) 0.026(2) 0.039(2) 0.0043(18) 0.0042(18) -0.0047(17)
C2 0.024(2) 0.029(2) 0.041(2) 0.0074(19) 0.0009(18) -0.0007(17)
C3 0.0188(19) 0.030(2) 0.033(2) -0.0005(17) -0.0031(16) -0.0038(16)
C4 0.0181(18) 0.0219(19) 0.0264(19) -0.0019(15) 0.0020(14) -0.0039(14)
C5 0.0175(18) 0.028(2) 0.028(2) 0.0004(16) 0.0022(15) -0.0045(15)
C6 0.0213(19) 0.0231(19) 0.033(2) -0.0016(16) 0.0038(16) -0.0059(15)
C7 0.0220(19) 0.0226(19) 0.032(2) -0.0006(16) 0.0018(16) -0.0023(15)
C8 0.028(2) 0.022(2) 0.042(2) 0.0054(18) 0.0047(18) 0.0008(16)
C9 0.026(2) 0.026(2) 0.043(2) 0.0048(18) 0.0063(18) 0.0075(17)
C10 0.0164(19) 0.028(2) 0.047(3) -0.0023(19) 0.0000(17) 0.0004(16)
C11 0.0171(17) 0.0227(18) 0.0223(18) 0.0001(15) 0.0030(14) -0.0019(14)
C12 0.0179(18) 0.0225(18) 0.0223(18) -0.0008(15) 0.0038(14) -0.0043(14)
C13 0.0206(19) 0.0211(19) 0.033(2) -0.0013(16) 0.0066(16) -0.0046(15)
C14 0.0158(18) 0.0186(18) 0.030(2) -0.0026(15) 0.0006(15) -0.0035(14)
C15 0.028(2) 0.031(2) 0.034(2) 0.0114(18) 0.0010(17) -0.0080(18)
C16 0.028(2) 0.029(2) 0.027(2) 0.0084(17) -0.0084(16) -0.0063(17)
C17 0.0193(18) 0.0211(18) 0.027(2) -0.0021(15) 0.0025(15) -0.0072(15)
C18 0.0199(19) 0.0207(18) 0.0255(19) 0.0042(15) -0.0009(15) -0.0049(15)
C19 0.0194(19) 0.0169(18) 0.0254(19) -0.0006(14) -0.0028(15) 0.0017(14)
C20 0.0204(19) 0.031(2) 0.027(2) 0.0016(16) 0.0068(15) -0.0019(16)
C21 0.020(2) 0.044(2) 0.030(2) -0.0033(19) 0.0080(17) -0.0087(18)
C22 0.017(2) 0.044(3) 0.029(2) -0.0055(18) 0.0045(16) -0.0073(18)
O9 0.0377(18) 0.0419(19) 0.0246(15) 0.0008(13) -0.0004(13) -0.0104(15)
O10 0.0306(17) 0.051(2) 0.0370(18) -0.0105(15) 0.0008(14) 0.0204(15)

loop_
_atom_type_symbol
_atom_type_description
_atom_type_scat_dispersion_real
_atom_type_scat_dispersion_imag
_atom_type_scat_source
C C 0.0033 0.0016 'International Tables Vol C Tables 4.2.6.8 and 6.1.1.4'
H H 0.0000 0.0000 'International Tables Vol C Tables 4.2.6.8 and 6.1.1.4'
N N 0.0061 0.0033 'International Tables Vol C Tables 4.2.6.8 and 6.1.1.4'
O O 0.0106 0.0060 'International Tables Vol C Tables 4.2.6.8 and 6.1.1.4'
La La -0.2871 2.4523 'International Tables Vol C Tables 4.2.6.8 and 6.1.1.4'
S S 0.1246 0.1234 'International Tables Vol C Tables 4.2.6.8 and 6.1.1.4'

loop_
_geom_angle_atom_site_label_1
_geom_angle_atom_site_label_2
_geom_angle_atom_site_label_3
_geom_angle
_geom_angle_site_symmetry_1
_geom_angle_site_symmetry_3
O7 La1 O9 140.06(10) . .
O7 La1 O8 114.42(9) . 3_466
O9 La1 O8 72.41(10) . 3_466
O7 La1 O2 74.06(9) . 4_475
O9 La1 O2 143.47(10) . 4_475
O8 La1 O2 81.33(10) 3_466 4_475
O7 La1 O1 71.65(9) . 2_546
O9 La1 O1 69.43(11) . 2_546
O8 La1 O1 87.21(11) 3_466 2_546
O2 La1 O1 135.05(9) 4_475 2_546
O7 La1 O10 146.41(10) . .
O9 La1 O10 72.34(11) . .
O8 La1 O10 79.05(11) 3_466 .
O2 La1 O10 78.18(9) 4_475 .
O1 La1 O10 141.68(10) 2_546 .
O7 La1 N1 90.93(9) . .
O9 La1 N1 71.23(10) . .
O8 La1 N1 143.30(10) 3_466 .
O2 La1 N1 133.13(9) 4_475 .
O1 La1 N1 75.67(9) 2_546 .
O10 La1 N1 94.48(10) . .
O7 La1 O7 65.82(9) . 3_466
O9 La1 O7 106.75(9) . 3_466
O8 La1 O7 48.75(9) 3_466 3_466
O2 La1 O7 71.42(8) 4_475 3_466
O1 La1 O7 68.50(8) 2_546 3_466
O10 La1 O7 121.93(9) . 3_466
N1 La1 O7 141.77(9) . 3_466
O7 La1 N2 86.41(9) . .
O9 La1 N2 111.75(10) . .
O8 La1 N2 143.07(10) 3_466 .
O2 La1 N2 75.47(9) 4_475 .
O1 La1 N2 129.31(10) 2_546 .
O10 La1 N2 68.43(11) . .
N1 La1 N2 59.17(9) . .
O7 La1 N2 141.32(9) 3_466 .
O7 La1 C20 90.16(10) . 3_466
O9 La1 C20 91.44(10) . 3_466
O8 La1 C20 24.27(10) 3_466 3_466
O2 La1 C20 72.22(10) 4_475 3_466
O1 La1 C20 79.67(10) 2_546 3_466
O10 La1 C20 99.08(11) . 3_466
N1 La1 C20 153.61(10) . 3_466
O7 La1 C20 24.82(9) 3_466 3_466
N2 La1 C20 147.18(10) . 3_466
O3 S1 O1 113.3(2) . .
O3 S1 O2 113.75(17) . .
O1 S1 O2 111.78(17) . .
O3 S1 C17 106.98(18) . .
O1 S1 C17 104.82(17) . .
O2 S1 C17 105.28(17) . .
O4 S2 O6 114.1(3) . .
O4 S2 O5 112.8(3) . .
O6 S2 O5 112.1(2) . .
O4 S2 C19 107.4(2) . .
O6 S2 C19 105.28(18) . .
O5 S2 C19 104.2(2) . .
C1 N1 C12 117.6(3) . .
C1 N1 La1 118.2(3) . .
C12 N1 La1 124.1(2) . .
C10 N2 C11 118.0(3) . .
C10 N2 La1 120.5(2) . .
C11 N2 La1 121.1(2) . .
C13 N3 C5 104.5(3) . .
C13 N4 C6 106.8(3) . .
S1 O1 La1 140.21(16) . 2_556
S1 O2 La1 133.36(15) . 4_776
C20 O7 La1 153.3(2) . .
C20 O7 La1 89.9(2) . 3_466
La1 O7 La1 114.18(9) . 3_466
C20 O8 La1 99.8(2) . 3_466
N1 C1 C2 123.4(4) . .
C3 C2 C1 120.0(4) . .
C2 C3 C4 118.0(4) . .
C3 C4 C12 119.3(3) . .
C3 C4 C5 122.9(3) . .
C12 C4 C5 117.8(3) . .
C6 C5 N3 110.2(3) . .
C6 C5 C4 121.5(3) . .
N3 C5 C4 128.3(4) . .
N4 C6 C5 105.8(3) . .
N4 C6 C7 131.4(4) . .
C5 C6 C7 122.8(4) . .
C11 C7 C8 119.0(3) . .
C11 C7 C6 115.8(3) . .
C8 C7 C6 125.1(4) . .
C9 C8 C7 118.9(4) . .
C8 C9 C10 119.6(4) . .
N2 C10 C9 123.4(4) . .
N2 C11 C7 121.1(3) . .
N2 C11 C12 117.9(3) . .
C7 C11 C12 121.1(3) . .
N1 C12 C4 121.6(3) . .
N1 C12 C11 117.6(3) . .
C4 C12 C11 120.8(3) . .
N3 C13 N4 112.8(3) . .
N3 C13 C14 121.9(3) . .
N4 C13 C14 125.2(3) . .
C15 C14 C19 118.0(3) . .
C15 C14 C13 116.4(3) . .
C19 C14 C13 125.5(3) . .
C16 C15 C14 122.1(4) . .
C17 C16 C15 119.3(4) . .
C16 C17 C18 120.1(3) . .
C16 C17 S1 120.7(3) . .
C18 C17 S1 119.1(3) . .
C17 C18 C19 120.4(3) . .
C18 C19 C14 120.0(3) . .
C18 C19 S2 116.3(3) . .
C14 C19 S2 123.6(3) . .
O8 C20 O7 119.9(3) . .
O8 C20 C21 121.0(4) . .
O7 C20 C21 118.9(4) . .
O8 C20 La1 55.9(2) . 3_466
O7 C20 La1 65.3(2) . 3_466
C21 C20 La1 163.6(3) . 3_466
C20 C21 C22 108.4(3) . .
C22 C22 C21 112.3(5) 3_566 .

loop_
_geom_bond_atom_site_label_1
_geom_bond_atom_site_label_2
_geom_bond_distance
_geom_bond_site_symmetry_2
La1 O7 2.454(3) .
La1 O9 2.494(3) .
La1 O8 2.530(3) 3_466
La1 O2 2.529(3) 4_475
La1 O1 2.567(2) 2_546
La1 O10 2.568(3) .
La1 N1 2.710(3) .
La1 O7 2.733(3) 3_466
La1 N2 2.787(3) .
La1 C20 3.009(4) 3_466
S1 O3 1.436(3) .
S1 O1 1.459(3) .
S1 O2 1.465(3) .
S1 C17 1.770(4) .
S2 O4 1.425(4) .
S2 O6 1.455(3) .
S2 O5 1.466(4) .
S2 C19 1.773(4) .
N1 C1 1.334(5) .
N1 C12 1.363(5) .
N2 C10 1.335(5) .
N2 C11 1.364(5) .
N3 C13 1.312(5) .
N3 C5 1.377(5) .
N4 C13 1.348(5) .
N4 C6 1.365(5) .
O1 La1 2.567(2) 2_556
O2 La1 2.528(3) 4_776
O7 C20 1.263(5) .
O7 La1 2.733(3) 3_466
O8 C20 1.255(5) .
O8 La1 2.530(3) 3_466
C1 C2 1.381(6) .
C2 C3 1.375(6) .
C3 C4 1.394(5) .
C4 C12 1.408(5) .
C4 C5 1.420(5) .
C5 C6 1.371(5) .
C6 C7 1.447(5) .
C7 C11 1.417(5) .
C7 C8 1.399(5) .
C8 C9 1.360(6) .
C9 C10 1.392(6) .
C11 C12 1.444(5) .
C13 C14 1.488(5) .
C14 C15 1.382(5) .
C14 C19 1.406(5) .
C15 C16 1.390(6) .
C16 C17 1.380(5) .
C17 C18 1.382(5) .
C18 C19 1.396(5) .
C20 C21 1.510(5) .
C20 La1 3.009(4) 3_466
C21 C22 1.524(6) .
C22 C22 1.489(7) 3_566
